data_1520242
loop_
_publ_author_name
'Coles, Susanne L.'
'Threlfall, Terry L.'
'Hursthouse, Michael B.'

_publ_section_title
;
 N-(4-chlorophenyl)acetamide
;
_journal_name_full 'Crystal Structure Report Archive'
_journal_page_first 1387
_journal_year 2008
_chemical_formula_sum 'C8 H8 Cl N O'
_chemical_formula_weight 169.60
_chemical_name_systematic
;
 N-(4-chlorophenyl)acetamide
;
_space_group_IT_number 33
_symmetry_cell_setting orthorhombic
_symmetry_space_group_name_Hall 'P 2c -2n'
_symmetry_space_group_name_H-M 'P n a 21'
_atom_sites_solution_hydrogens geom
_atom_sites_solution_primary direct
_atom_sites_solution_secondary difmap
_cell_angle_alpha 90.00
_cell_angle_beta 90.00
_cell_angle_gamma 90.00
_cell_formula_units_Z 4
_cell_length_a 9.6978(4)
_cell_length_b 12.3874(4)
_cell_length_c 6.5757(2)
_cell_measurement_reflns_used 8130
_cell_measurement_temperature 120(2)
_cell_measurement_theta_max 27.48
_cell_measurement_theta_min 2.91
_cell_volume 789.94(5)
_computing_cell_refinement 'DENZO (Otwinowski & Minor, 1997) & COLLECT (Hooft, R.W.W., 1998)'
_computing_data_collection 'COLLECT (Hooft, R.W.W., 1998)'
_computing_data_reduction 'DENZO (Otwinowski & Minor, 1997) & COLLECT (Hooft, R.W.W., 1998)'
_computing_structure_refinement 'SHELXL-97 (Sheldrick, 1997)'
_computing_structure_solution 'SHELXS-97 (Sheldrick, 1997)'
_diffrn_ambient_temperature 120(2)
_diffrn_detector_area_resol_mean 9.091
_diffrn_measured_fraction_theta_full 0.997
_diffrn_measured_fraction_theta_max 0.997
_diffrn_measurement_device_type 'Bruker-Nonius Roper CCD camera on \k-goniostat'
_diffrn_measurement_method '\f & \w scans'
_diffrn_radiation_monochromator graphite
_diffrn_radiation_source 'Bruker-Nonius FR591 rotating anode'
_diffrn_radiation_type MoK\a
_diffrn_radiation_wavelength 0.71073
_diffrn_reflns_av_R_equivalents 0.0369
_diffrn_reflns_av_sigmaI/netI 0.0353
_diffrn_reflns_limit_h_max 12
_diffrn_reflns_limit_h_min -12
_diffrn_reflns_limit_k_max 16
_diffrn_reflns_limit_k_min -16
_diffrn_reflns_limit_l_max 8
_diffrn_reflns_limit_l_min -8
_diffrn_reflns_number 8194
_diffrn_reflns_theta_full 27.49
_diffrn_reflns_theta_max 27.49
_diffrn_reflns_theta_min 3.29
_exptl_absorpt_coefficient_mu 0.419
_exptl_absorpt_correction_T_max 0.9593
_exptl_absorpt_correction_T_min 0.8504
_exptl_absorpt_correction_type multi-scan
_exptl_absorpt_process_details 'SADABS 2007/2 (Sheldrick, G.M., 2007)'
_exptl_crystal_colour colourless
_exptl_crystal_density_diffrn 1.426
_exptl_crystal_density_method 'not measured'
_exptl_crystal_description 'cut fragment'
_exptl_crystal_F_000 352
_exptl_crystal_size_max 0.40
_exptl_crystal_size_mid 0.20
_exptl_crystal_size_min 0.10
_refine_diff_density_max 0.158
_refine_diff_density_min -0.257
_refine_diff_density_rms 0.047
_refine_ls_abs_structure_details 'Flack H D (1983), Acta Cryst. A39, 876-881'
_refine_ls_abs_structure_Flack 0.06(6)
_refine_ls_extinction_method none
_refine_ls_goodness_of_fit_ref 1.083
_refine_ls_hydrogen_treatment constr
_refine_ls_matrix_type full
_refine_ls_number_parameters 115
_refine_ls_number_reflns 1821
_refine_ls_number_restraints 7
_refine_ls_restrained_S_all 1.081
_refine_ls_R_factor_all 0.0407
_refine_ls_R_factor_gt 0.0315
_refine_ls_shift/su_max 0.001
_refine_ls_shift/su_mean 0.000
_refine_ls_structure_factor_coef Fsqd
_refine_ls_weighting_details 'calc w=1/[\s^2^(Fo^2^)+(0.0314P)^2^+0.1562P] where P=(Fo^2^+2Fc^2^)/3'
_refine_ls_weighting_scheme calc
_refine_ls_wR_factor_gt 0.0721
_refine_ls_wR_factor_ref 0.0771
_reflns_number_gt 1536
_reflns_number_total 1821
_reflns_threshold_expression >2sigma(I)
_cod_data_source_file eCrystal-1387.cif
_cod_data_source_block 2008lsh006
_cod_depositor_comments
;
Citation :
Coles (nee Huth), Susanne L. and Threlfall, Terry L. and 
Hursthouse, Michael B. (2008) 
University of Southampton, Crystal Structure Report Archive. 
(doi:10.5258/ecrystals/1387)

More at:
http://ecrystals.chem.soton.ac.uk/1387/

The following automatic conversions were performed:

'_symmetry_cell_setting' value 'Orthorhombic' changed to
'orthorhombic' according to the built-in table from CIF Core
dictionary named 'cif_core.dic' version 2.4.1 from 2010-06-29.

Automatic conversion script
Id: cif_fix_values 3392 2015-05-12 13:50:21Z andrius 
;
_cod_original_sg_symbol_H-M Pna21
_cod_database_code 1520242

loop_
_symmetry_equiv_pos_as_xyz
'x, y, z'
'-x, -y, z+1/2'
'x+1/2, -y+1/2, z'
'-x+1/2, y+1/2, z+1/2'

loop_
_atom_site_label
_atom_site_type_symbol
_atom_site_fract_x
_atom_site_fract_y
_atom_site_fract_z
_atom_site_U_iso_or_equiv
_atom_site_adp_type
_atom_site_occupancy
_atom_site_symmetry_multiplicity
_atom_site_calc_flag
_atom_site_refinement_flags
_atom_site_disorder_assembly
_atom_site_disorder_group
C1 C 0.73964(18) 0.65023(14) 0.2724(3) 0.0217(4) Uani 1 1 d . . .
C2 C 0.86616(17) 0.61890(13) 0.3536(3) 0.0229(5) Uani 1 1 d . A .
H2 H 0.9492 0.6372 0.2853 0.028 Uiso 1 1 calc R . .
C3 C 0.87117(18) 0.56057(14) 0.5355(3) 0.0218(5) Uani 1 1 d . . .
H3 H 0.9574 0.5395 0.5915 0.026 Uiso 1 1 calc R A .
C4 C 0.74990(16) 0.53383(14) 0.6328(3) 0.0169(4) Uani 1 1 d . A .
C5 C 0.62304(17) 0.56433(14) 0.5546(3) 0.0226(5) Uani 1 1 d . . .
H5 H 0.5403 0.5457 0.6234 0.027 Uiso 1 1 calc R A .
C6 C 0.61865(17) 0.62255(13) 0.3738(3) 0.0240(5) Uani 1 1 d . A .
H6 H 0.5321 0.6437 0.3188 0.029 Uiso 1 1 calc R . .
C7A C 0.8118(2) 0.75192(18) -0.0335(5) 0.0187(4) Uani 0.7880(14) 1 d PD A 1
C8A C 0.7589(5) 0.8106(6) -0.2148(9) 0.0192(9) Uani 0.7880(14) 1 d PD A 1
H8A1 H 0.7867 0.8865 -0.2072 0.029 Uiso 0.7880(14) 1 calc PR A 1
H8A2 H 0.6581 0.8058 -0.2183 0.029 Uiso 0.7880(14) 1 calc PR A 1
H8A3 H 0.7972 0.7780 -0.3383 0.029 Uiso 0.7880(14) 1 calc PR A 1
N1A N 0.71548(19) 0.70850(15) 0.0909(5) 0.0168(4) Uani 0.7880(14) 1 d PD A 1
H1A H 0.6288 0.7174 0.0552 0.020 Uiso 0.7880(14) 1 calc PR A 1
O1A O 0.93680(15) 0.74306(15) -0.0011(5) 0.0295(4) Uani 0.7880(14) 1 d PD A 1
C7B C 0.6865(7) 0.7519(7) -0.037(2) 0.0187(4) Uani 0.2120(14) 1 d PD A 2
C8B C 0.735(2) 0.814(2) -0.216(4) 0.0192(9) Uani 0.2120(14) 1 d PD A 2
H8B1 H 0.7052 0.7787 -0.3409 0.029 Uiso 0.2120(14) 1 calc PR A 2
H8B2 H 0.8362 0.8185 -0.2133 0.029 Uiso 0.2120(14) 1 calc PR A 2
H8B3 H 0.6967 0.8875 -0.2104 0.029 Uiso 0.2120(14) 1 calc PR A 2
N1B N 0.7828(7) 0.7104(6) 0.088(2) 0.0168(4) Uani 0.2120(14) 1 d PD A 2
H1B H 0.8709 0.7189 0.0599 0.020 Uiso 0.2120(14) 1 calc PR A 2
O1B O 0.5623(6) 0.7413(5) -0.002(2) 0.0295(4) Uani 0.2120(14) 1 d PD A 2
Cl1 Cl 0.75560(4) 0.45929(3) 0.85755(8) 0.02337(13) Uani 1 1 d . . .

loop_
_atom_site_aniso_label
_atom_site_aniso_U_11
_atom_site_aniso_U_22
_atom_site_aniso_U_33
_atom_site_aniso_U_23
_atom_site_aniso_U_13
_atom_site_aniso_U_12
C1 0.0340(10) 0.0168(9) 0.0142(8) -0.0043(7) -0.0015(10) -0.0007(7)
C2 0.0257(8) 0.0203(8) 0.0228(11) 0.0015(8) 0.0077(11) 0.0018(6)
C3 0.0204(9) 0.0215(8) 0.0234(13) 0.0009(7) 0.0007(7) 0.0028(7)
C4 0.0216(9) 0.0135(8) 0.0155(9) -0.0021(6) -0.0006(6) 0.0001(6)
C5 0.0194(8) 0.0229(9) 0.0255(13) 0.0003(8) -0.0005(7) -0.0007(7)
C6 0.0241(8) 0.0210(9) 0.0267(14) 0.0031(8) -0.0083(10) -0.0010(6)
C7A 0.0181(9) 0.0205(10) 0.0177(11) -0.0021(9) 0.0021(9) -0.0044(9)
C8A 0.020(2) 0.0196(11) 0.0177(8) 0.0009(8) -0.0010(11) 0.0005(14)
N1A 0.0110(9) 0.0219(8) 0.0174(9) 0.0018(7) 0.0002(9) -0.0009(9)
O1A 0.0147(7) 0.0484(10) 0.0254(9) 0.0072(7) -0.0022(7) -0.0056(6)
C7B 0.0181(9) 0.0205(10) 0.0177(11) -0.0021(9) 0.0021(9) -0.0044(9)
C8B 0.020(2) 0.0196(11) 0.0177(8) 0.0009(8) -0.0010(11) 0.0005(14)
N1B 0.0110(9) 0.0219(8) 0.0174(9) 0.0018(7) 0.0002(9) -0.0009(9)
O1B 0.0147(7) 0.0484(10) 0.0254(9) 0.0072(7) -0.0022(7) -0.0056(6)
Cl1 0.0300(2) 0.0231(2) 0.0170(2) 0.00429(18) -0.0006(5) 0.00028(15)

loop_
_atom_type_symbol
_atom_type_description
_atom_type_scat_dispersion_real
_atom_type_scat_dispersion_imag
_atom_type_scat_source
C C 0.0033 0.0016 'International Tables Vol C Tables 4.2.6.8 and 6.1.1.4'
H H 0.0000 0.0000 'International Tables Vol C Tables 4.2.6.8 and 6.1.1.4'
N N 0.0061 0.0033 'International Tables Vol C Tables 4.2.6.8 and 6.1.1.4'
O O 0.0106 0.0060 'International Tables Vol C Tables 4.2.6.8 and 6.1.1.4'
Cl Cl 0.1484 0.1585 'International Tables Vol C Tables 4.2.6.8 and 6.1.1.4'

loop_
_geom_angle_atom_site_label_1
_geom_angle_atom_site_label_2
_geom_angle_atom_site_label_3
_geom_angle
_geom_angle_site_symmetry_1
_geom_angle_site_symmetry_3
C6 C1 C2 119.35(16) . .
C6 C1 N1A 112.95(16) . .
C2 C1 N1A 127.70(17) . .
C6 C1 N1B 138.8(3) . .
C2 C1 N1B 101.8(3) . .
N1A C1 N1B 25.9(3) . .
C1 C2 C3 120.16(15) . .
C1 C2 H2 119.9 . .
C3 C2 H2 119.9 . .
C4 C3 C2 119.44(15) . .
C4 C3 H3 120.3 . .
C2 C3 H3 120.3 . .
C3 C4 C5 121.27(18) . .
C3 C4 Cl1 119.57(12) . .
C5 C4 Cl1 119.16(13) . .
C4 C5 C6 119.06(15) . .
C4 C5 H5 120.5 . .
C6 C5 H5 120.5 . .
C5 C6 C1 120.72(15) . .
C5 C6 H6 119.6 . .
C1 C6 H6 119.6 . .
O1A C7A N1A 122.5(2) . .
O1A C7A C8A 121.3(2) . .
N1A C7A C8A 116.2(2) . .
C7A N1A C1 126.78(18) . .
C7A N1A H1A 116.6 . .
C1 N1A H1A 116.6 . .
O1B C7B N1B 121.5(8) . .
O1B C7B C8B 121.0(11) . .
N1B C7B C8B 117.4(11) . .
C7B C8B H8B1 109.5 . .
C7B C8B H8B2 109.5 . .
H8B1 C8B H8B2 109.5 . .
C7B C8B H8B3 109.5 . .
H8B1 C8B H8B3 109.5 . .
H8B2 C8B H8B3 109.5 . .
C7B N1B C1 119.7(6) . .
C7B N1B H1B 120.1 . .
C1 N1B H1B 120.1 . .

loop_
_geom_bond_atom_site_label_1
_geom_bond_atom_site_label_2
_geom_bond_distance
_geom_bond_site_symmetry_2
C1 C6 1.392(2) .
C1 C2 1.393(2) .
C1 N1A 1.414(4) .
C1 N1B 1.486(13) .
C2 C3 1.398(2) .
C2 H2 0.9500 .
C3 C4 1.379(2) .
C3 H3 0.9500 .
C4 C5 1.386(2) .
C4 Cl1 1.7433(19) .
C5 C6 1.391(3) .
C5 H5 0.9500 .
C6 H6 0.9500 .
C7A O1A 1.236(3) .
C7A N1A 1.353(3) .
C7A C8A 1.487(5) .
C8A H8A1 0.9800 .
C8A H8A2 0.9800 .
C8A H8A3 0.9800 .
N1A H1A 0.8800 .
C7B O1B 1.233(9) .
C7B N1B 1.346(10) .
C7B C8B 1.482(14) .
C8B H8B1 0.9800 .
C8B H8B2 0.9800 .
C8B H8B3 0.9800 .
N1B H1B 0.8800 .

loop_
_geom_hbond_atom_site_label_D
_geom_hbond_atom_site_label_H
_geom_hbond_atom_site_label_A
_geom_hbond_distance_DH
_geom_hbond_distance_HA
_geom_hbond_distance_DA
_geom_hbond_angle_DHA
_geom_hbond_site_symmetry_A
N1A H1A O1A 0.88 1.96 2.834(2) 171.6 3_465
N1B H1B O1B 0.88 1.96 2.838(9) 172.3 3_565
